data_2002269
loop_
_publ_author_name
'Schenck, R von'
'Mueller-Buschbaum, Hk'

_publ_section_title
;
Ueber ein neues Erdalkalioxothallat: Sr4 Tl2 O7
;
_journal_name_full
;
Zeitschrift fuer Anorganische und Allgemeine Chemie
;
_journal_page_first 113
_journal_page_last 122
_journal_paper_doi 10.1002/zaac.19733960114
_journal_volume 396
_journal_year 1973
_chemical_formula_structural 'Sr4 (Tl2 O7)'
_chemical_formula_sum 'O7 Sr4 Tl2'
_chemical_name_systematic 'Tetrastrontium dithallate'
_space_group_IT_number 102
_symmetry_cell_setting tetragonal
_symmetry_Int_Tables_number 102
_symmetry_space_group_name_Hall 'P 4n -2n'
_symmetry_space_group_name_H-M 'P 42 n m'
_cell_angle_alpha 90
_cell_angle_beta 90
_cell_angle_gamma 90
_cell_formula_units_Z 2
_cell_length_a 5.006
_cell_length_b 5.006
_cell_length_c 18.73
_cell_volume 469.4
_exptl_crystal_density_meas 6.12
_cod_database_code 2002269

loop_
_symmetry_equiv_pos_as_xyz
x,y,z
-x,-y,z
1/2+x,1/2-y,1/2+z
1/2-x,1/2+y,1/2+z
y,x,z
-y,-x,z
1/2+y,1/2-x,1/2+z
1/2-y,1/2+x,1/2+z

loop_
_atom_site_label
_atom_site_type_symbol
_atom_site_symmetry_multiplicity
_atom_site_Wyckoff_symbol
_atom_site_fract_x
_atom_site_fract_y
_atom_site_fract_z
_atom_site_occupancy
_atom_site_attached_hydrogens
_atom_site_calc_flag
Tl1 Tl3+ 4 b 0. 0.5 0. 1. 0 d
Sr1 Sr2+ 2 a 0. 0. 0.1396 1. 0 d
Sr2 Sr2+ 2 a 0. 0. 0.355 1. 0 d
Sr3 Sr2+ 2 a 0. 0. 0.6394 1. 0 d
Sr4 Sr2+ 2 a 0. 0. 0.8654 1. 0 d
O1 O2- 2 a 0. 0. 0. 1. 0 d
O2 O2- 4 b 0. 0.5 0.113 1. 0 d
O3 O2- 4 b 0. 0.5 0.387 1. 0 d
O4 O2- 4 c 0.25 0.25 0.25 0.5 0 d
O5 O2- 4 c 0.25 0.25 0.75 0.5 0 d

loop_
_atom_type_symbol
_atom_type_oxidation_number
Tl3+ 3.000
Sr2+ 2.000
O2- -2.000
